data_7038443
loop_
_publ_author_name
'Matveeva, Anna G.'
'Vologzhanina, Anna V.'
'Goryunov, Evgenii I.'
'Aysin, Rinat R.'
'Pasechnik, Margarita P.'
'Matveev, Sergey V.'
'Godovikov, Ivan A.'
'Safiulina, Alfiya M.'
'Brel, Valery K.'

_publ_section_title
;
 Extraction and coordination studies of a carbonyl-phosphine oxide
 scorpionate ligand with uranyl and lanthanide(iii) nitrates: structural,
 spectroscopic and DFT characterization of the complexes.
;
_journal_issue 12
_journal_name_full 'Dalton transactions (Cambridge, England : 2003)'
_journal_page_first 5162
_journal_page_last 5179
_journal_paper_doi 10.1039/c5dt04963f
_journal_volume 45
_journal_year 2016
_chemical_formula_moiety 'C56 H52 La N3 O15 P4, 2.33(C2 H3 N)'
_chemical_formula_sum 'C60.67 H59 La N5.33 O15 P4'
_chemical_formula_weight 1365.59
_chemical_name_systematic
;
 ? 
;
_space_group_crystal_system monoclinic
_space_group_IT_number 15
_space_group_name_Hall '-C 2yc'
_space_group_name_H-M_alt 'C 1 2/c 1'
_symmetry_space_group_name_Hall '-C 2yc'
_symmetry_space_group_name_H-M 'C 1 2/c 1'
_atom_sites_solution_hydrogens geom
_atom_sites_solution_primary heavy
_atom_sites_solution_secondary difmap
_audit_creation_date 2014-04-06
_audit_creation_method
;
Olex2 1.2
(compiled 2014.03.12 svn.r2899 for OlexSys, GUI svn.r4796)
;
_audit_update_record
;
2015-12-13 deposited with the CCDC.
2016-02-03 downloaded from the CCDC.
;
_cell_angle_alpha 90.00
_cell_angle_beta 90.709(14)
_cell_angle_gamma 90.00
_cell_formula_units_Z 4
_cell_length_a 13.444(8)
_cell_length_b 17.849(9)
_cell_length_c 26.571(15)
_cell_measurement_reflns_used 2078
_cell_measurement_temperature 120
_cell_measurement_theta_max 22.95
_cell_measurement_theta_min 2.41
_cell_volume 6376(6)
_computing_molecular_graphics 'Olex2 (Dolomanov et al., 2009)'
_computing_publication_material 'Olex2 (Dolomanov et al., 2009)'
_computing_structure_refinement 'XL (Sheldrick, 2008)'
_computing_structure_solution 'ShelXS (Sheldrick, 2008)'
_diffrn_ambient_temperature 120
_diffrn_measured_fraction_theta_full 0.991
_diffrn_measured_fraction_theta_max 0.978
_diffrn_measurement_device_type 'Bruker SMART APEX CCD area detector'
_diffrn_measurement_method 'omega scans'
_diffrn_radiation_monochromator graphite
_diffrn_radiation_type MoK\a
_diffrn_radiation_wavelength 0.71073
_diffrn_reflns_av_R_equivalents 0.0000
_diffrn_reflns_av_unetI/netI 0.2178
_diffrn_reflns_limit_h_max 18
_diffrn_reflns_limit_h_min -18
_diffrn_reflns_limit_k_max 24
_diffrn_reflns_limit_k_min -24
_diffrn_reflns_limit_l_max 36
_diffrn_reflns_limit_l_min 0
_diffrn_reflns_number 8845
_diffrn_reflns_theta_full 26.00
_diffrn_reflns_theta_max 29.69
_diffrn_reflns_theta_min 1.53
_diffrn_source 'fine-focus sealed tube'
_exptl_absorpt_coefficient_mu 0.839
_exptl_absorpt_correction_T_max 0.899
_exptl_absorpt_correction_T_min 0.768
_exptl_absorpt_correction_type multi-scan
_exptl_absorpt_process_details 'SADABS (Sheldrick, 1998)''
_exptl_crystal_colour colourless
_exptl_crystal_colour_primary colourless
_exptl_crystal_density_diffrn 1.423
_exptl_crystal_density_method 'not measured'
_exptl_crystal_description needle
_exptl_crystal_F_000 2789
_exptl_crystal_size_max 0.29
_exptl_crystal_size_mid 0.08
_exptl_crystal_size_min 0.08
_refine_diff_density_max 2.207
_refine_diff_density_min -4.243
_refine_diff_density_rms 0.247
_refine_ls_extinction_coef 0.00155(15)
_refine_ls_extinction_expression Fc^*^=kFc[1+0.001xFc^2^\l^3^/sin(2\q)]^-1/4^
_refine_ls_extinction_method SHELXL
_refine_ls_goodness_of_fit_ref 1.030
_refine_ls_hydrogen_treatment constr
_refine_ls_matrix_type full
_refine_ls_number_parameters 394
_refine_ls_number_reflns 8846
_refine_ls_number_restraints 14
_refine_ls_restrained_S_all 1.030
_refine_ls_R_factor_all 0.1823
_refine_ls_R_factor_gt 0.0985
_refine_ls_shift/su_max 0.001
_refine_ls_shift/su_mean 0.000
_refine_ls_structure_factor_coef Fsqd
_refine_ls_weighting_details 'calc w=1/[\s^2^(Fo^2^)+(0.0600P)^2^+110.0000P] where P=(Fo^2^+2Fc^2^)/3'
_refine_ls_weighting_scheme calc
_refine_ls_wR_factor_gt 0.2071
_refine_ls_wR_factor_ref 0.2451
_reflns_number_gt 4827
_reflns_number_total 8846
_reflns_threshold_expression >2sigma(I)
_cod_data_source_file c5dt04963f2.cif
_cod_data_source_block 3
_cod_depositor_comments 'Adding full bibliography for 7038440--7038445.cif.'
_cod_original_cell_volume 6375(6)
_cod_database_code 7038443
_olex2_refinement_description
;
1. Fixed Uiso
 At 1.2 times of:
  All C(H) groups, All C(H,H) groups
 At 1.5 times of:
  All C(H,H,H) groups
2. Restrained distances
 C4S-C3S
 1.5 with sigma of 0.02
 C4S-N2S
 1 with sigma of 0.02
3. Uiso/Uaniso restraints and constraints
Uanis(C3S) \\sim Ueq: with sigma of 0.005 and sigma for terminal atoms of 0.005
Uanis(C8) \\sim Ueq: with sigma of 0.008 and sigma for terminal atoms of 0.008
Uanis(N2S) = Uanis(C4S) = Uanis(C3S)
4. Others
 Fixed Sof: C3S(0.16667) H3SA(0.16667) H3SB(0.16667) H3SC(0.16667)
 N2S(0.16667) C4S(0.16667)
5.a Ternary CH refined with riding coordinates:
 C1(H1)
5.b Secondary CH2 refined with riding coordinates:
 C2(H2A,H2B)
5.c Me refined with riding coordinates:
 C4(H4A,H4B,H4C), C2S(H2SA,H2SB,H2SC), C3S(H3SA,H3SB,H3SC)
5.d Aromatic/amide H refined with riding coordinates:
 C6(H6), C7(H7), C8(H8), C9(H9), C10(H10), C12(H12), C13(H13), C14(H14),
 C15(H15), C16(H16), C18(H18), C19(H19), C20(H20), C21(H21), C22(H22), C24(H24),
  C25(H25), C26(H26), C27(H27), C28(H28)
;
_olex2_computing_structure_solution_long 'ShelXS (Sheldrick, 2008)'

loop_
_space_group_symop_id
_space_group_symop_operation_xyz
1 'x, y, z'
2 '-x, y, -z+1/2'
3 'x+1/2, y+1/2, z'
4 '-x+1/2, y+1/2, -z+1/2'
5 '-x, -y, -z'
6 'x, -y, z-1/2'
7 '-x+1/2, -y+1/2, -z'
8 'x+1/2, -y+1/2, z-1/2'

loop_
_atom_site_label
_atom_site_type_symbol
_atom_site_fract_x
_atom_site_fract_y
_atom_site_fract_z
_atom_site_U_iso_or_equiv
_atom_site_adp_type
_atom_site_occupancy
_atom_site_calc_flag
_atom_site_disorder_assembly
_atom_site_disorder_group
_atom_site_site_symmetry_order
_atom_site_refinement_flags_posn
_atom_site_refinement_flags_adp
_atom_site_refinement_flags_occupancy
La1 La 0.5000 1.15924(4) 1.2500 0.0143(2) Uani 1 d . . 2 S T P
P1 P 0.41718(19) 1.13415(13) 1.10954(10) 0.0182(5) Uani 1 d . . 1 . . .
P2 P 0.5154(2) 1.00061(13) 1.15515(9) 0.0209(6) Uani 1 d . . 1 . . .
O1 O 0.4181(5) 1.1581(4) 1.1633(2) 0.0242(14) Uani 1 d . . 1 . . .
O2 O 0.5446(5) 1.0443(4) 1.2014(2) 0.0199(15) Uani 1 d . . 1 . . .
O3 O 0.5679(6) 1.0756(4) 1.0002(3) 0.0334(19) Uani 1 d . . 1 . . .
O4 O 0.5552(6) 1.2925(4) 1.2803(3) 0.0310(18) Uani 1 d . . 1 . . .
O5 O 0.5000 1.3979(5) 1.2500 0.046(3) Uani 1 d . . 2 S T P
O6 O 0.3715(6) 1.2063(4) 1.3151(3) 0.0254(16) Uani 1 d . . 1 . . .
O7 O 0.2135(6) 1.1809(6) 1.3146(4) 0.052(3) Uani 1 d . . 1 . . .
O8 O 0.3030(5) 1.1504(4) 1.2500(3) 0.0252(15) Uani 1 d . . 1 . . .
N1 N 0.5000 1.3293(5) 1.2500 0.018(2) Uani 1 d . . 2 S T P
N2 N 0.2917(7) 1.1796(5) 1.2941(3) 0.029(2) Uani 1 d . . 1 . . .
C1 C 0.5095(8) 1.0606(5) 1.0987(4) 0.022(2) Uani 1 d . . 1 . . .
H1 H 0.4862 1.0293 1.0696 0.026 Uiso 1 calc . . 1 R . .
C2 C 0.6102(8) 1.0931(6) 1.0860(4) 0.023(2) Uani 1 d . . 1 . . .
H2A H 0.6198 1.1408 1.1045 0.028 Uiso 1 calc . . 1 R . .
H2B H 0.6630 1.0580 1.0972 0.028 Uiso 1 calc . . 1 R . .
C3 C 0.6198(9) 1.1072(6) 1.0307(4) 0.030(2) Uani 1 d . . 1 . . .
C4 C 0.7024(9) 1.1620(8) 1.0155(5) 0.044(3) Uani 1 d . . 1 . . .
H4A H 0.7082 1.1624 0.9787 0.066 Uiso 1 calc . . 1 R . .
H4B H 0.7657 1.1461 1.0307 0.066 Uiso 1 calc . . 1 R . .
H4C H 0.6859 1.2124 1.0273 0.066 Uiso 1 calc . . 1 R . .
C5 C 0.4496(8) 1.2110(6) 1.0692(4) 0.026(2) Uani 1 d . . 1 . . .
C6 C 0.4994(8) 1.2711(5) 1.0909(4) 0.024(2) Uani 1 d . . 1 . . .
H6 H 0.5116 1.2723 1.1262 0.028 Uiso 1 calc . . 1 R . .
C7 C 0.5308(9) 1.3283(7) 1.0611(5) 0.045(3) Uani 1 d . . 1 . . .
H7 H 0.5695 1.3673 1.0758 0.054 Uiso 1 calc . . 1 R . .
C8 C 0.5081(10) 1.3316(6) 1.0099(4) 0.036(3) Uani 1 d . . 1 . U .
H8 H 0.5292 1.3726 0.9900 0.043 Uiso 1 calc . . 1 R . .
C9 C 0.4534(10) 1.2727(7) 0.9886(5) 0.042(3) Uani 1 d . . 1 . . .
H9 H 0.4363 1.2735 0.9538 0.050 Uiso 1 calc . . 1 R . .
C10 C 0.4242(9) 1.2131(6) 1.0186(4) 0.032(3) Uani 1 d . . 1 . . .
H10 H 0.3864 1.1734 1.0042 0.039 Uiso 1 calc . . 1 R . .
C11 C 0.3002(8) 1.0983(5) 1.0896(4) 0.024(2) Uani 1 d . . 1 . . .
C12 C 0.2172(8) 1.1123(6) 1.1194(5) 0.035(3) Uani 1 d . . 1 . . .
H12 H 0.2239 1.1422 1.1488 0.042 Uiso 1 calc . . 1 R . .
C13 C 0.1257(10) 1.0830(7) 1.1062(6) 0.047(4) Uani 1 d . . 1 . . .
H13 H 0.0696 1.0928 1.1265 0.057 Uiso 1 calc . . 1 R . .
C14 C 0.1153(10) 1.0395(7) 1.0636(6) 0.049(4) Uani 1 d . . 1 . . .
H14 H 0.0520 1.0192 1.0549 0.059 Uiso 1 calc . . 1 R . .
C15 C 0.1944(10) 1.0254(7) 1.0340(6) 0.049(4) Uani 1 d . . 1 . . .
H15 H 0.1860 0.9959 1.0045 0.058 Uiso 1 calc . . 1 R . .
C16 C 0.2890(8) 1.0541(6) 1.0464(5) 0.031(3) Uani 1 d . . 1 . . .
H16 H 0.3445 1.0437 1.0257 0.038 Uiso 1 calc . . 1 R . .
C17 C 0.3989(8) 0.9536(5) 1.1597(4) 0.022(2) Uani 1 d . . 1 . . .
C18 C 0.3263(8) 0.9815(7) 1.1904(4) 0.029(2) Uani 1 d . . 1 . . .
H18 H 0.3385 1.0261 1.2089 0.035 Uiso 1 calc . . 1 R . .
C19 C 0.2366(9) 0.9458(6) 1.1946(5) 0.035(3) Uani 1 d . . 1 . . .
H19 H 0.1867 0.9663 1.2156 0.042 Uiso 1 calc . . 1 R . .
C20 C 0.2179(9) 0.8784(7) 1.1676(5) 0.037(3) Uani 1 d . . 1 . . .
H20 H 0.1561 0.8530 1.1705 0.044 Uiso 1 calc . . 1 R . .
C21 C 0.2907(11) 0.8511(7) 1.1377(5) 0.046(3) Uani 1 d . . 1 . . .
H21 H 0.2786 0.8058 1.1199 0.055 Uiso 1 calc . . 1 R . .
C22 C 0.3827(9) 0.8868(6) 1.1316(5) 0.035(3) Uani 1 d . . 1 . . .
H22 H 0.4318 0.8673 1.1099 0.042 Uiso 1 calc . . 1 R . .
C23 C 0.6081(7) 0.9294(5) 1.1445(4) 0.022(2) Uani 1 d . . 1 . . .
C24 C 0.6424(8) 0.9078(6) 1.0984(4) 0.030(2) Uani 1 d . . 1 . . .
H24 H 0.6152 0.9294 1.0685 0.036 Uiso 1 calc . . 1 R . .
C25 C 0.7185(9) 0.8534(7) 1.0952(5) 0.037(3) Uani 1 d . . 1 . . .
H25 H 0.7465 0.8409 1.0637 0.045 Uiso 1 calc . . 1 R . .
C26 C 0.7519(9) 0.8181(7) 1.1393(5) 0.038(3) Uani 1 d . . 1 . . .
H26 H 0.7995 0.7790 1.1373 0.046 Uiso 1 calc . . 1 R . .
C27 C 0.7174(10) 0.8391(8) 1.1841(5) 0.048(3) Uani 1 d . . 1 . . .
H27 H 0.7424 0.8158 1.2138 0.058 Uiso 1 calc . . 1 R . .
C28 C 0.6461(9) 0.8941(7) 1.1877(5) 0.037(3) Uani 1 d . . 1 . . .
H28 H 0.6223 0.9082 1.2198 0.045 Uiso 1 calc . . 1 R . .
N3S N 0.8671(8) 1.0487(8) 1.0841(5) 0.058(4) Uani 1 d . . 1 . . .
C1S C 0.8684(10) 1.0307(8) 1.1254(6) 0.054(4) Uani 1 d . . 1 . . .
C2S C 0.8695(15) 1.0068(11) 1.1787(7) 0.086(7) Uani 1 d . . 1 . . .
H2SA H 0.9140 0.9637 1.1829 0.129 Uiso 1 calc . . 1 R . .
H2SB H 0.8020 0.9926 1.1886 0.129 Uiso 1 calc . . 1 R . .
H2SC H 0.8930 1.0481 1.2000 0.129 Uiso 1 calc . . 1 R . .
C3S C 0.5000 0.750(3) 1.2500 0.079(11) Uani 0.33 d . . 2 DS TU P
H3SA H 0.4438 0.7687 1.2697 0.119 Uiso 0.17 calc A -1 1 R . .
H3SB H 0.4938 0.7687 1.2153 0.119 Uiso 0.17 calc A -1 1 R . .
H3SC H 0.5624 0.7687 1.2650 0.119 Uiso 0.17 calc A -1 1 R . .
N2S N 0.5000 0.614(3) 1.2500 0.079(11) Uani 0.33 d . . 2 DS T P
C4S C 0.5000 0.669(3) 1.2500 0.079(11) Uani 0.33 d . . 2 DS T P

loop_
_atom_site_aniso_label
_atom_site_aniso_U_11
_atom_site_aniso_U_22
_atom_site_aniso_U_33
_atom_site_aniso_U_23
_atom_site_aniso_U_13
_atom_site_aniso_U_12
La1 0.0128(3) 0.0137(3) 0.0164(4) 0.000 -0.0020(3) 0.000
P1 0.0184(12) 0.0167(11) 0.0195(13) 0.0010(10) -0.0012(10) 0.0000(9)
P2 0.0328(16) 0.0147(10) 0.0151(12) 0.0000(9) -0.0030(11) 0.0005(10)
O1 0.033(4) 0.025(3) 0.015(3) -0.005(3) -0.005(3) 0.000(3)
O2 0.024(4) 0.017(3) 0.019(3) -0.003(3) -0.001(3) 0.001(3)
O3 0.047(5) 0.031(4) 0.022(4) 0.002(3) 0.003(4) -0.004(4)
O4 0.036(4) 0.025(4) 0.031(4) 0.001(3) -0.011(4) 0.003(3)
O5 0.056(7) 0.009(4) 0.072(9) 0.000 -0.023(7) 0.000
O6 0.031(4) 0.023(4) 0.022(4) -0.002(3) -0.003(3) 0.005(3)
O7 0.024(4) 0.075(7) 0.055(6) -0.022(5) 0.016(4) -0.006(4)
O8 0.023(3) 0.030(3) 0.023(3) -0.008(3) 0.000(3) 0.004(3)
N1 0.019(5) 0.012(5) 0.024(6) 0.000 -0.006(5) 0.000
N2 0.030(5) 0.029(5) 0.029(5) -0.004(4) -0.006(4) 0.006(4)
C1 0.024(5) 0.019(4) 0.021(5) 0.003(4) 0.003(4) -0.002(4)
C2 0.029(6) 0.019(5) 0.021(5) -0.001(4) -0.002(4) 0.007(4)
C3 0.033(6) 0.030(6) 0.027(6) -0.002(5) 0.012(5) 0.000(5)
C4 0.033(6) 0.046(7) 0.054(8) 0.023(7) 0.012(6) -0.005(6)
C5 0.028(6) 0.025(5) 0.024(5) 0.004(4) 0.004(4) 0.009(4)
C6 0.024(5) 0.020(4) 0.027(5) 0.003(4) -0.009(4) -0.002(5)
C7 0.046(8) 0.039(7) 0.051(8) 0.015(6) -0.017(6) -0.009(6)
C8 0.046(5) 0.023(4) 0.037(5) 0.019(4) 0.002(4) -0.001(5)
C9 0.054(8) 0.043(7) 0.028(6) 0.010(6) 0.000(6) 0.003(6)
C10 0.046(7) 0.024(5) 0.026(6) 0.001(5) -0.004(5) -0.008(5)
C11 0.024(5) 0.020(5) 0.027(5) 0.002(4) -0.010(4) 0.001(4)
C12 0.027(6) 0.026(6) 0.050(8) 0.018(5) 0.002(5) -0.002(5)
C13 0.035(7) 0.035(7) 0.071(10) 0.011(7) -0.012(7) 0.008(5)
C14 0.030(7) 0.031(7) 0.087(12) 0.013(7) -0.017(7) 0.011(5)
C15 0.050(8) 0.031(6) 0.063(9) -0.013(6) -0.035(7) 0.006(6)
C16 0.028(6) 0.024(5) 0.041(7) -0.004(5) -0.011(5) -0.002(4)
C17 0.022(5) 0.021(5) 0.025(5) 0.010(4) -0.001(4) -0.008(4)
C18 0.019(5) 0.036(6) 0.032(6) 0.000(5) -0.003(4) -0.001(5)
C19 0.034(7) 0.032(6) 0.038(7) -0.003(5) -0.001(5) -0.005(5)
C20 0.028(6) 0.040(7) 0.043(7) 0.022(6) -0.002(5) -0.008(5)
C21 0.060(9) 0.023(6) 0.054(8) -0.004(6) -0.005(7) -0.010(6)
C22 0.035(7) 0.026(6) 0.045(7) -0.004(5) -0.002(6) -0.005(5)
C23 0.018(5) 0.020(5) 0.029(6) 0.006(4) -0.006(4) -0.001(4)
C24 0.030(6) 0.029(6) 0.031(6) -0.009(5) -0.004(5) 0.007(5)
C25 0.032(6) 0.038(7) 0.042(7) -0.014(6) -0.004(5) 0.018(5)
C26 0.041(7) 0.028(6) 0.045(7) -0.008(5) -0.005(6) 0.004(5)
C27 0.047(8) 0.054(8) 0.044(7) -0.005(7) -0.008(6) 0.020(7)
C28 0.039(7) 0.041(7) 0.031(6) 0.002(5) 0.002(5) 0.028(6)
N3S 0.031(6) 0.099(11) 0.045(7) 0.025(7) -0.003(5) 0.005(6)
C1S 0.032(7) 0.056(9) 0.075(11) 0.027(8) -0.001(7) -0.011(6)
C2S 0.088(14) 0.093(14) 0.076(13) 0.052(11) -0.027(11) -0.033(11)
C3S 0.077(12) 0.078(12) 0.082(12) 0.000 -0.004(5) 0.000
N2S 0.077(12) 0.078(12) 0.082(12) 0.000 -0.004(5) 0.000
C4S 0.077(12) 0.078(12) 0.082(12) 0.000 -0.004(5) 0.000

loop_
_atom_type_symbol
_atom_type_description
_atom_type_scat_dispersion_real
_atom_type_scat_dispersion_imag
_atom_type_scat_source
C C 0.0033 0.0016 'International Tables Vol C Tables 4.2.6.8 and 6.1.1.4'
H H 0.0000 0.0000 'International Tables Vol C Tables 4.2.6.8 and 6.1.1.4'
La La -0.2871 2.4523 'International Tables Vol C Tables 4.2.6.8 and 6.1.1.4'
N N 0.0061 0.0033 'International Tables Vol C Tables 4.2.6.8 and 6.1.1.4'
O O 0.0106 0.0060 'International Tables Vol C Tables 4.2.6.8 and 6.1.1.4'
P P 0.1023 0.0942 'International Tables Vol C Tables 4.2.6.8 and 6.1.1.4'

loop_
_geom_angle_atom_site_label_1
_geom_angle_atom_site_label_2
_geom_angle_atom_site_label_3
_geom_angle
_geom_angle_site_symmetry_1
_geom_angle_site_symmetry_3
O1 La1 O1 179.1(3) . 2_657
O1 La1 O4 113.9(2) 2_657 2_657
O1 La1 O4 113.8(2) . .
O1 La1 O4 67.0(2) . 2_657
O1 La1 O4 67.0(2) 2_657 .
O1 La1 O6 71.6(2) . 2_657
O1 La1 O6 71.6(2) 2_657 .
O1 La1 O6 108.7(2) 2_657 2_657
O1 La1 O6 108.7(2) . .
O1 La1 O8 65.1(2) 2_657 2_657
O1 La1 O8 65.1(2) . .
O1 La1 O8 114.9(2) 2_657 .
O1 La1 O8 114.9(2) . 2_657
O1 La1 N1 90.45(16) . .
O1 La1 N1 90.45(16) 2_657 .
O2 La1 O1 110.9(2) . 2_657
O2 La1 O1 68.3(2) 2_657 2_657
O2 La1 O1 110.9(2) 2_657 .
O2 La1 O1 68.3(2) . .
O2 La1 O2 69.7(3) . 2_657
O2 La1 O4 146.7(2) . .
O2 La1 O4 131.0(2) . 2_657
O2 La1 O4 146.7(2) 2_657 2_657
O2 La1 O4 131.0(2) 2_657 .
O2 La1 O6 140.7(2) 2_657 2_657
O2 La1 O6 75.9(2) . 2_657
O2 La1 O6 75.9(2) 2_657 .
O2 La1 O6 140.7(2) . .
O2 La1 O8 101.4(2) 2_657 2_657
O2 La1 O8 101.4(2) . .
O2 La1 O8 72.9(2) 2_657 .
O2 La1 O8 72.9(2) . 2_657
O2 La1 N1 145.13(16) 2_657 .
O2 La1 N1 145.13(16) . .
O4 La1 O4 49.2(3) . 2_657
O4 La1 O8 77.0(2) 2_657 .
O4 La1 O8 109.5(2) 2_657 2_657
O4 La1 O8 77.0(2) . 2_657
O4 La1 O8 109.5(2) . .
O4 La1 N1 24.59(15) 2_657 .
O4 La1 N1 24.59(15) . .
O6 La1 O4 73.9(2) 2_657 .
O6 La1 O4 71.9(2) 2_657 2_657
O6 La1 O4 71.9(2) . .
O6 La1 O4 73.9(2) . 2_657
O6 La1 O6 142.3(3) 2_657 .
O6 La1 O8 133.8(2) . 2_657
O6 La1 O8 133.8(2) 2_657 .
O6 La1 O8 49.2(2) . .
O6 La1 O8 49.2(2) 2_657 2_657
O6 La1 N1 71.15(16) 2_657 .
O6 La1 N1 71.15(16) . .
O8 La1 O8 173.2(3) 2_657 .
O8 La1 N1 93.41(14) 2_657 .
O8 La1 N1 93.41(14) . .
O1 P1 C1 111.0(4) . .
O1 P1 C5 110.7(5) . .
O1 P1 C11 112.7(5) . .
C5 P1 C1 106.5(5) . .
C11 P1 C1 107.1(5) . .
C11 P1 C5 108.5(5) . .
O2 P2 C1 111.8(4) . .
O2 P2 C17 114.2(5) . .
O2 P2 C23 108.6(4) . .
C17 P2 C1 107.5(5) . .
C17 P2 C23 106.8(5) . .
C23 P2 C1 107.7(5) . .
P1 O1 La1 150.3(4) . .
P2 O2 La1 141.7(4) . .
N1 O4 La1 96.5(5) . .
N2 O6 La1 98.6(6) . .
N2 O8 La1 96.0(5) . .
O4 N1 La1 58.9(5) 2_657 .
O4 N1 La1 58.9(5) . .
O4 N1 O4 117.8(9) . 2_657
O5 N1 La1 180.000(5) . .
O5 N1 O4 121.1(5) . 2_657
O5 N1 O4 121.1(5) . .
O7 N2 O6 121.9(10) . .
O7 N2 O8 122.5(9) . .
O8 N2 O6 115.6(9) . .
P1 C1 P2 108.1(5) . .
P1 C1 H1 108.3 . .
P2 C1 H1 108.3 . .
C2 C1 P1 111.7(6) . .
C2 C1 P2 112.0(7) . .
C2 C1 H1 108.3 . .
C1 C2 H2A 109.3 . .
C1 C2 H2B 109.3 . .
H2A C2 H2B 107.9 . .
C3 C2 C1 111.7(9) . .
C3 C2 H2A 109.3 . .
C3 C2 H2B 109.3 . .
O3 C3 C2 121.7(10) . .
O3 C3 C4 122.4(11) . .
C2 C3 C4 115.8(10) . .
C3 C4 H4A 109.5 . .
C3 C4 H4B 109.5 . .
C3 C4 H4C 109.5 . .
H4A C4 H4B 109.5 . .
H4A C4 H4C 109.5 . .
H4B C4 H4C 109.5 . .
C6 C5 P1 117.5(8) . .
C10 C5 P1 122.8(9) . .
C10 C5 C6 119.7(10) . .
C5 C6 H6 120.3 . .
C7 C6 C5 119.3(10) . .
C7 C6 H6 120.3 . .
C6 C7 H7 118.9 . .
C6 C7 C8 122.2(12) . .
C8 C7 H7 118.9 . .
C7 C8 H8 120.9 . .
C7 C8 C9 118.2(11) . .
C9 C8 H8 120.9 . .
C8 C9 H9 120.2 . .
C10 C9 C8 119.7(11) . .
C10 C9 H9 120.2 . .
C5 C10 C9 120.7(11) . .
C5 C10 H10 119.7 . .
C9 C10 H10 119.7 . .
C12 C11 P1 118.5(8) . .
C12 C11 C16 119.1(10) . .
C16 C11 P1 122.3(9) . .
C11 C12 H12 119.8 . .
C13 C12 C11 120.3(13) . .
C13 C12 H12 119.8 . .
C12 C13 H13 119.9 . .
C12 C13 C14 120.2(14) . .
C14 C13 H13 119.9 . .
C13 C14 H14 119.7 . .
C15 C14 C13 120.6(13) . .
C15 C14 H14 119.7 . .
C14 C15 H15 119.7 . .
C14 C15 C16 120.7(13) . .
C16 C15 H15 119.7 . .
C11 C16 C15 119.0(12) . .
C11 C16 H16 120.5 . .
C15 C16 H16 120.5 . .
C18 C17 P2 120.1(8) . .
C18 C17 C22 120.7(10) . .
C22 C17 P2 119.2(9) . .
C17 C18 H18 119.6 . .
C19 C18 C17 120.9(11) . .
C19 C18 H18 119.6 . .
C18 C19 H19 119.9 . .
C18 C19 C20 120.2(12) . .
C20 C19 H19 119.9 . .
C19 C20 H20 120.9 . .
C21 C20 C19 118.3(12) . .
C21 C20 H20 120.9 . .
C20 C21 H21 118.4 . .
C20 C21 C22 123.2(12) . .
C22 C21 H21 118.4 . .
C17 C22 H22 121.6 . .
C21 C22 C17 116.8(12) . .
C21 C22 H22 121.6 . .
C24 C23 P2 125.4(8) . .
C24 C23 C28 118.9(10) . .
C28 C23 P2 115.7(8) . .
C23 C24 H24 120.1 . .
C23 C24 C25 119.8(10) . .
C25 C24 H24 120.1 . .
C24 C25 H25 120.5 . .
C26 C25 C24 119.0(11) . .
C26 C25 H25 120.5 . .
C25 C26 H26 119.7 . .
C27 C26 C25 120.6(11) . .
C27 C26 H26 119.7 . .
C26 C27 H27 119.7 . .
C26 C27 C28 120.7(12) . .
C28 C27 H27 119.7 . .
C23 C28 H28 119.6 . .
C27 C28 C23 120.8(11) . .
C27 C28 H28 119.6 . .
N3S C1S C2S 179.3(18) . .
C1S C2S H2SA 109.5 . .
C1S C2S H2SB 109.5 . .
C1S C2S H2SC 109.5 . .
H2SA C2S H2SB 109.5 . .
H2SA C2S H2SC 109.5 . .
H2SB C2S H2SC 109.5 . .
H3SA C3S H3SB 109.5 . .
H3SA C3S H3SC 109.5 . .
H3SB C3S H3SC 109.5 . .
C4S C3S H3SA 109.5 . .
C4S C3S H3SB 109.5 . .
C4S C3S H3SC 109.5 . .
N2S C4S C3S 180.00(2) . .

loop_
_geom_bond_atom_site_label_1
_geom_bond_atom_site_label_2
_geom_bond_distance
_geom_bond_site_symmetry_2
La1 O1 2.541(6) .
La1 O1 2.541(6) 2_657
La1 O2 2.501(7) 2_657
La1 O2 2.501(7) .
La1 O4 2.615(7) 2_657
La1 O4 2.615(7) .
La1 O6 2.599(7) .
La1 O6 2.599(8) 2_657
La1 O8 2.653(6) 2_657
La1 O8 2.653(6) .
La1 N1 3.035(9) .
P1 O1 1.491(7) .
P1 C1 1.832(10) .
P1 C5 1.798(11) .
P1 C11 1.773(10) .
P2 O2 1.504(7) .
P2 C1 1.843(10) .
P2 C17 1.783(10) .
P2 C23 1.805(11) .
O3 C3 1.202(13) .
O4 N1 1.271(8) .
O5 N1 1.224(13) .
O6 N2 1.293(11) .
O7 N2 1.191(12) .
O8 N2 1.293(11) .
N1 O4 1.271(8) 2_657
C1 H1 1.0000 .
C1 C2 1.515(15) .
C2 H2A 0.9900 .
C2 H2B 0.9900 .
C2 C3 1.498(15) .
C3 C4 1.538(16) .
C4 H4A 0.9800 .
C4 H4B 0.9800 .
C4 H4C 0.9800 .
C5 C6 1.386(14) .
C5 C10 1.383(15) .
C6 H6 0.9500 .
C6 C7 1.363(15) .
C7 H7 0.9500 .
C7 C8 1.391(17) .
C8 H8 0.9500 .
C8 C9 1.398(17) .
C9 H9 0.9500 .
C9 C10 1.388(16) .
C10 H10 0.9500 .
C11 C12 1.398(16) .
C11 C16 1.399(15) .
C12 H12 0.9500 .
C12 C13 1.378(17) .
C13 H13 0.9500 .
C13 C14 1.38(2) .
C14 H14 0.9500 .
C14 C15 1.35(2) .
C15 H15 0.9500 .
C15 C16 1.406(16) .
C16 H16 0.9500 .
C17 C18 1.372(15) .
C17 C22 1.422(15) .
C18 H18 0.9500 .
C18 C19 1.369(16) .
C19 H19 0.9500 .
C19 C20 1.422(17) .
C20 H20 0.9500 .
C20 C21 1.360(19) .
C21 H21 0.9500 .
C21 C22 1.401(18) .
C22 H22 0.9500 .
C23 C24 1.370(15) .
C23 C28 1.400(14) .
C24 H24 0.9500 .
C24 C25 1.415(15) .
C25 H25 0.9500 .
C25 C26 1.397(17) .
C26 H26 0.9500 .
C26 C27 1.337(18) .
C27 H27 0.9500 .
C27 C28 1.376(16) .
C28 H28 0.9500 .
N3S C1S 1.144(18) .
C1S C2S 1.48(2) .
C2S H2SA 0.9800 .
C2S H2SB 0.9800 .
C2S H2SC 0.9800 .
C3S H3SA 0.9800 .
C3S H3SB 0.9800 .
C3S H3SC 0.9800 .
C3S C4S 1.46(2) .
N2S C4S 0.98(2) .

loop_
_geom_torsion_atom_site_label_1
_geom_torsion_atom_site_label_2
_geom_torsion_atom_site_label_3
_geom_torsion_atom_site_label_4
_geom_torsion
_geom_torsion_site_symmetry_1
_geom_torsion_site_symmetry_4
La1 O4 N1 O4 -0.002(6) . 2_657
La1 O4 N1 O5 180.000(5) . .
La1 O6 N2 O7 171.4(10) . .
La1 O6 N2 O8 -7.4(8) . .
La1 O8 N2 O6 7.2(8) . .
La1 O8 N2 O7 -171.6(10) . .
P1 C1 C2 C3 -87.6(9) . .
P1 C5 C6 C7 175.9(9) . .
P1 C5 C10 C9 -178.1(10) . .
P1 C11 C12 C13 -177.5(9) . .
P1 C11 C16 C15 177.7(9) . .
P2 C1 C2 C3 151.0(7) . .
P2 C17 C18 C19 -179.6(9) . .
P2 C17 C22 C21 178.4(9) . .
P2 C23 C24 C25 177.4(9) . .
P2 C23 C28 C27 -179.8(11) . .
O1 La1 O1 P1 -55.5(10) 2_657 .
O1 La1 O2 P2 -13.0(6) . .
O1 La1 O2 P2 166.5(6) 2_657 .
O1 La1 O4 N1 19.0(5) . .
O1 La1 O4 N1 -161.2(5) 2_657 .
O1 La1 O6 N2 32.6(6) . .
O1 La1 O6 N2 -146.5(6) 2_657 .
O1 La1 O8 N2 26.4(6) 2_657 .
O1 La1 O8 N2 -154.6(6) . .
O1 La1 N1 O4 17.3(5) . 2_657
O1 La1 N1 O4 17.3(5) 2_657 .
O1 La1 N1 O4 -162.7(5) . .
O1 La1 N1 O4 -162.7(5) 2_657 2_657
O1 La1 N1 O5 65(100) . .
O1 La1 N1 O5 -115(100) 2_657 .
O1 P1 C1 P2 35.4(6) . .
O1 P1 C1 C2 -88.3(8) . .
O1 P1 C5 C6 19.6(10) . .
O1 P1 C5 C10 -158.3(9) . .
O1 P1 C11 C12 15.5(10) . .
O1 P1 C11 C16 -161.9(8) . .
O2 La1 O1 P1 -83.7(9) 2_657 .
O2 La1 O1 P1 -27.2(8) . .
O2 La1 O2 P2 110.8(7) 2_657 .
O2 La1 O4 N1 105.3(5) . .
O2 La1 O4 N1 -135.5(4) 2_657 .
O2 La1 O6 N2 -75.1(6) 2_657 .
O2 La1 O6 N2 -45.7(7) . .
O2 La1 O8 N2 81.7(5) 2_657 .
O2 La1 O8 N2 146.1(5) . .
O2 La1 N1 O4 -112.2(5) 2_657 2_657
O2 La1 N1 O4 -112.2(5) . .
O2 La1 N1 O4 67.8(5) . 2_657
O2 La1 N1 O4 67.8(5) 2_657 .
O2 La1 N1 O5 115(100) . .
O2 La1 N1 O5 -65(100) 2_657 .
O2 P2 C1 P1 -59.8(6) . .
O2 P2 C1 C2 63.7(8) . .
O2 P2 C17 C18 27.8(10) . .
O2 P2 C17 C22 -151.6(8) . .
O2 P2 C23 C24 -141.5(9) . .
O2 P2 C23 C28 39.0(10) . .
O4 La1 O1 P1 132.2(9) 2_657 .
O4 La1 O1 P1 116.7(8) . .
O4 La1 O2 P2 -113.7(6) . .
O4 La1 O2 P2 -38.5(8) 2_657 .
O4 La1 O4 N1 0.001(4) 2_657 .
O4 La1 O6 N2 90.8(6) 2_657 .
O4 La1 O6 N2 142.4(6) . .
O4 La1 O8 N2 -84.1(5) 2_657 .
O4 La1 O8 N2 -46.6(6) . .
O4 La1 N1 O4 179.998(6) . 2_657
O4 La1 N1 O4 180.002(6) 2_657 .
O4 La1 N1 O5 48(100) 2_657 .
O4 La1 N1 O5 -132(100) . .
O6 La1 O1 P1 54.6(8) 2_657 .
O6 La1 O1 P1 -165.3(8) . .
O6 La1 O2 P2 80.3(7) . .
O6 La1 O2 P2 -88.5(7) 2_657 .
O6 La1 O4 N1 79.8(4) 2_657 .
O6 La1 O4 N1 -84.0(4) . .
O6 La1 O6 N2 116.5(5) 2_657 .
O6 La1 O8 N2 -4.3(5) . .
O6 La1 O8 N2 -132.6(5) 2_657 .
O6 La1 N1 O4 87.6(5) 2_657 2_657
O6 La1 N1 O4 -92.4(5) . 2_657
O6 La1 N1 O4 87.6(5) . .
O6 La1 N1 O4 -92.4(5) 2_657 .
O6 La1 N1 O5 135(100) 2_657 .
O6 La1 N1 O5 -45(100) . .
O8 La1 O1 P1 -142.0(9) . .
O8 La1 O1 P1 30.5(9) 2_657 .
O8 La1 O2 P2 -139.7(7) 2_657 .
O8 La1 O2 P2 44.1(7) . .
O8 La1 O4 N1 -51.6(5) . .
O8 La1 O4 N1 130.7(4) 2_657 .
O8 La1 O6 N2 4.3(5) . .
O8 La1 O6 N2 -167.4(5) 2_657 .
O8 La1 O8 N2 114.3(5) 2_657 .
O8 La1 N1 O4 -47.7(5) . 2_657
O8 La1 N1 O4 -47.7(5) 2_657 .
O8 La1 N1 O4 132.3(5) . .
O8 La1 N1 O4 132.3(5) 2_657 2_657
O8 La1 N1 O5 0(100) . .
O8 La1 N1 O5 180(100) 2_657 .
N1 La1 O1 P1 124.5(9) . .
N1 La1 O2 P2 -69.2(7) . .
N1 La1 O6 N2 116.5(5) . .
N1 La1 O8 N2 -65.7(5) . .
C1 P1 O1 La1 12.7(10) . .
C1 P1 C5 C6 -101.1(9) . .
C1 P1 C5 C10 81.0(10) . .
C1 P1 C11 C12 137.9(8) . .
C1 P1 C11 C16 -39.4(10) . .
C1 P2 O2 La1 51.6(8) . .
C1 P2 C17 C18 -96.8(9) . .
C1 P2 C17 C22 83.7(9) . .
C1 P2 C23 C24 -20.2(11) . .
C1 P2 C23 C28 160.2(9) . .
C1 C2 C3 O3 -21.1(15) . .
C1 C2 C3 C4 161.1(9) . .
C5 P1 O1 La1 -105.3(9) . .
C5 P1 C1 P2 155.9(5) . .
C5 P1 C1 C2 32.3(8) . .
C5 P1 C11 C12 -107.5(9) . .
C5 P1 C11 C16 75.2(9) . .
C5 C6 C7 C8 5.0(19) . .
C6 C5 C10 C9 4.0(18) . .
C6 C7 C8 C9 -2(2) . .
C7 C8 C9 C10 0(2) . .
C8 C9 C10 C5 -0.7(19) . .
C10 C5 C6 C7 -6.0(17) . .
C11 P1 O1 La1 132.9(8) . .
C11 P1 C1 P2 -88.1(6) . .
C11 P1 C1 C2 148.2(7) . .
C11 P1 C5 C6 143.9(9) . .
C11 P1 C5 C10 -34.1(11) . .
C11 C12 C13 C14 0.1(18) . .
C12 C11 C16 C15 0.4(15) . .
C12 C13 C14 C15 -0.5(19) . .
C13 C14 C15 C16 1(2) . .
C14 C15 C16 C11 -0.7(18) . .
C16 C11 C12 C13 -0.1(16) . .
C17 P2 O2 La1 -70.7(7) . .
C17 P2 C1 P1 66.3(6) . .
C17 P2 C1 C2 -170.2(7) . .
C17 P2 C23 C24 95.0(10) . .
C17 P2 C23 C28 -84.6(10) . .
C17 C18 C19 C20 0.9(17) . .
C18 C17 C22 C21 -1.0(16) . .
C18 C19 C20 C21 -0.5(17) . .
C19 C20 C21 C22 -0.7(19) . .
C20 C21 C22 C17 1.5(19) . .
C22 C17 C18 C19 -0.1(16) . .
C23 P2 O2 La1 170.3(6) . .
C23 P2 C1 P1 -179.0(5) . .
C23 P2 C1 C2 -55.5(8) . .
C23 P2 C17 C18 147.9(9) . .
C23 P2 C17 C22 -31.6(10) . .
C23 C24 C25 C26 5.0(18) . .
C24 C23 C28 C27 0.7(19) . .
C24 C25 C26 C27 -4.5(19) . .
C25 C26 C27 C28 2(2) . .
C26 C27 C28 C23 0(2) . .
C28 C23 C24 C25 -3.1(17) . .
